data_7045345
loop_
_publ_author_name
'Adonin, Sergey A.'
'Gorokh, Igor D.'
'Novikov, Alexander S.'
'Samsonenko, Denis G.'
'Plyusnin, Pavel E.'
'Sokolov, Maxim N.'
'Fedin, Vladimir P.'

_publ_section_title
;
 Bromine-rich complexes of bismuth: experimental and theoretical studies.
;
_journal_issue 8
_journal_name_full 'Dalton transactions (Cambridge, England : 2003)'
_journal_page_first 2683
_journal_page_last 2689
_journal_paper_doi 10.1039/c7dt04779g
_journal_volume 47
_journal_year 2018
_chemical_formula_sum 'C10 H10 Bi Br7 Cl2 N2'
_chemical_formula_weight 997.45
_space_group_crystal_system orthorhombic
_space_group_IT_number 61
_space_group_name_Hall '-P 2ac 2ab'
_space_group_name_H-M_alt 'P b c a'
_symmetry_space_group_name_Hall '-P 2ac 2ab'
_symmetry_space_group_name_H-M 'P b c a'
_atom_sites_solution_hydrogens geom
_atom_sites_solution_primary dual
_atom_sites_solution_secondary difmap
_audit_creation_method SHELXL-2017/1
_audit_update_record
;
2017-12-04 deposited with the CCDC.
2018-01-22 downloaded from the CCDC.
;
_cell_angle_alpha 90
_cell_angle_beta 90
_cell_angle_gamma 90
_cell_formula_units_Z 8
_cell_length_a 20.2722(7)
_cell_length_b 7.6512(3)
_cell_length_c 28.2787(9)
_cell_measurement_reflns_used 2918
_cell_measurement_temperature 130(2)
_cell_measurement_theta_max 28.40
_cell_measurement_theta_min 3.56
_cell_volume 4386.2(3)
_computing_cell_refinement 'CrysAlisPro 1.171.38.41 (Rigaku OD, 2015)'
_computing_data_collection 'CrysAlisPro 1.171.38.41 (Rigaku OD, 2015)'
_computing_data_reduction 'CrysAlisPro 1.171.38.41 (Rigaku OD, 2015)'
_computing_molecular_graphics 'ShelXle (H\"ubschle, 2011)'
_computing_publication_material 'CIFTAB-2014 (Sheldrick, 2015)'
_computing_structure_refinement 'SHELXL-2017 (Sheldrick, 2015)'
_computing_structure_solution 'SHELXT-2014 (Sheldrick, 2015)'
_diffrn_ambient_temperature 130(2)
_diffrn_detector 'CCD plate'
_diffrn_detector_area_resol_mean 10.6168
_diffrn_detector_type AtlasS2
_diffrn_measured_fraction_theta_full 0.990
_diffrn_measured_fraction_theta_max 0.990
_diffrn_measurement_device 'four-circle diffractometer'
_diffrn_measurement_device_type 'New Xcalibur, AtlasS2'
_diffrn_measurement_method '\w scans'
_diffrn_radiation_monochromator graphite
_diffrn_radiation_probe x-ray
_diffrn_radiation_source 'fine-focus sealed tube'
_diffrn_radiation_type MoK\a
_diffrn_radiation_wavelength 0.71073
_diffrn_reflns_av_R_equivalents 0.0436
_diffrn_reflns_av_unetI/netI 0.0527
_diffrn_reflns_Laue_measured_fraction_full 0.990
_diffrn_reflns_Laue_measured_fraction_max 0.990
_diffrn_reflns_limit_h_max 24
_diffrn_reflns_limit_h_min -24
_diffrn_reflns_limit_k_max 9
_diffrn_reflns_limit_k_min -6
_diffrn_reflns_limit_l_max 33
_diffrn_reflns_limit_l_min -34
_diffrn_reflns_number 12407
_diffrn_reflns_point_group_measured_fraction_full 0.990
_diffrn_reflns_point_group_measured_fraction_max 0.990
_diffrn_reflns_theta_full 25.242
_diffrn_reflns_theta_max 25.350
_diffrn_reflns_theta_min 3.341
_diffrn_source 'sealed X-ray tube'
_exptl_absorpt_coefficient_mu 21.033
_exptl_absorpt_correction_T_max 0.981
_exptl_absorpt_correction_T_min 0.922
_exptl_absorpt_correction_type analytical
_exptl_absorpt_process_details
;
CrysAlisPro 1.171.38.41 (Rigaku Oxford Diffraction, 2015)
Analytical numeric absorption correction using a multifaceted crystal
model based on expressions derived by R.C. Clark & J.S. Reid.
(Clark, R. C. & Reid, J. S. (1995). Acta Cryst. A51, 887-897)
;
_exptl_crystal_colour red
_exptl_crystal_density_diffrn 3.021
_exptl_crystal_description block
_exptl_crystal_F_000 3568
_exptl_crystal_size_max 0.54
_exptl_crystal_size_mid 0.24
_exptl_crystal_size_min 0.11
_refine_diff_density_max 3.232
_refine_diff_density_min -2.868
_refine_diff_density_rms 0.332
_refine_ls_extinction_method none
_refine_ls_goodness_of_fit_ref 1.046
_refine_ls_hydrogen_treatment constr
_refine_ls_matrix_type full
_refine_ls_number_parameters 199
_refine_ls_number_reflns 3971
_refine_ls_number_restraints 0
_refine_ls_restrained_S_all 1.046
_refine_ls_R_factor_all 0.0786
_refine_ls_R_factor_gt 0.0498
_refine_ls_shift/su_max 0.002
_refine_ls_shift/su_mean 0.000
_refine_ls_structure_factor_coef Fsqd
_refine_ls_weighting_details 'w=1/[\s^2^(Fo^2^)+(0.0631P)^2^] where P=(Fo^2^+2Fc^2^)/3'
_refine_ls_weighting_scheme calc
_refine_ls_wR_factor_gt 0.1165
_refine_ls_wR_factor_ref 0.1312
_reflns_Friedel_coverage 0.000
_reflns_number_gt 2787
_reflns_number_total 3971
_reflns_threshold_expression >2\s(I)
_cod_data_source_file c7dt04779g2.cif
_cod_data_source_block ig345
_cod_depositor_comments 'Adding full bibliography for 7045343--7045345.cif.'
_cod_database_code 7045345
_shelx_shelxl_version_number 2017/1
_shelx_space_group_comment
;
The symmetry employed for this shelxl refinement is uniquely defined
by the following loop, which should always be used as a source of
symmetry information in preference to the above space-group names.
They are only intended as comments.
;
_shelx_estimated_absorpt_t_min 0.031
_shelx_estimated_absorpt_t_max 0.206

loop_
_space_group_symop_operation_xyz
'x, y, z'
'-x+1/2, -y, z+1/2'
'-x, y+1/2, -z+1/2'
'x+1/2, -y+1/2, -z'
'-x, -y, -z'
'x-1/2, y, -z-1/2'
'x, -y-1/2, z-1/2'
'-x-1/2, y-1/2, z'

loop_
_atom_site_label
_atom_site_type_symbol
_atom_site_fract_x
_atom_site_fract_y
_atom_site_fract_z
_atom_site_U_iso_or_equiv
_atom_site_adp_type
_atom_site_occupancy
_atom_site_site_symmetry_order
_atom_site_calc_flag
_atom_site_refinement_flags_posn
_atom_site_refinement_flags_adp
Bi1 Bi 0.35874(2) 0.75638(4) 0.62306(2) 0.01053(16) Uani 1 1 d . .
Br1 Br 0.46320(5) 0.53622(13) 0.62213(3) 0.0150(3) Uani 1 1 d . .
Br2 Br 0.28141(5) 0.41442(13) 0.62259(3) 0.0182(3) Uani 1 1 d . .
Br3 Br 0.36019(5) 0.75324(12) 0.72206(4) 0.0207(3) Uani 1 1 d . .
Br4 Br 0.43976(5) 1.03603(13) 0.62374(4) 0.0221(3) Uani 1 1 d . .
Br5 Br 0.35520(6) 0.75119(13) 0.52151(4) 0.0236(3) Uani 1 1 d . .
Br6 Br 0.38910(6) 0.73034(14) 0.41523(4) 0.0267(3) Uani 1 1 d . .
Br7 Br 0.39541(6) 0.76162(14) 0.33347(4) 0.0273(3) Uani 1 1 d . .
Cl1 Cl 0.73136(15) 0.5795(4) 0.68692(12) 0.0430(8) Uani 1 1 d . .
N1 N 0.6226(5) 0.7900(11) 0.7848(3) 0.029(2) Uani 1 1 d . .
H1 H 0.627784 0.824207 0.814251 0.034 Uiso 1 1 calc R U
C11 C 0.6744(6) 0.7209(13) 0.7627(4) 0.027(3) Uani 1 1 d . .
H11 H 0.715717 0.706475 0.778063 0.032 Uiso 1 1 calc R U
C12 C 0.6647(5) 0.6708(13) 0.7159(4) 0.026(3) Uani 1 1 d . .
C13 C 0.6054(6) 0.6921(14) 0.6946(4) 0.025(3) Uani 1 1 d . .
H13 H 0.599483 0.657923 0.662573 0.030 Uiso 1 1 calc R U
C14 C 0.5538(6) 0.7637(13) 0.7197(4) 0.030(3) Uani 1 1 d . .
H14 H 0.511793 0.779841 0.705406 0.036 Uiso 1 1 calc R U
C15 C 0.5644(6) 0.8105(15) 0.7654(4) 0.032(3) Uani 1 1 d . .
H15 H 0.529329 0.858441 0.783552 0.038 Uiso 1 1 calc R U
Cl2 Cl 0.28371(18) 0.1350(5) 0.41651(14) 0.0593(11) Uani 1 1 d . .
N2 N 0.3786(5) 0.2851(12) 0.5288(3) 0.031(2) Uani 1 1 d . .
H2 H 0.368222 0.325628 0.556936 0.037 Uiso 1 1 calc R U
C21 C 0.3297(6) 0.2455(12) 0.5001(4) 0.027(3) Uani 1 1 d . .
H21 H 0.285096 0.259008 0.509615 0.032 Uiso 1 1 calc R U
C22 C 0.3458(6) 0.1825(15) 0.4549(4) 0.028(3) Uani 1 1 d . .
C23 C 0.4118(6) 0.1685(13) 0.4428(4) 0.025(3) Uani 1 1 d . .
H23 H 0.424115 0.128634 0.412220 0.029 Uiso 1 1 calc R U
C24 C 0.4587(6) 0.2120(14) 0.4749(4) 0.027(3) Uani 1 1 d . .
H24 H 0.504020 0.202536 0.466735 0.033 Uiso 1 1 calc R U
C25 C 0.4416(7) 0.2690(14) 0.5188(5) 0.034(3) Uani 1 1 d . .
H25 H 0.474322 0.296528 0.541588 0.041 Uiso 1 1 calc R U

loop_
_atom_site_aniso_label
_atom_site_aniso_U_11
_atom_site_aniso_U_22
_atom_site_aniso_U_33
_atom_site_aniso_U_23
_atom_site_aniso_U_13
_atom_site_aniso_U_12
Bi1 0.0084(3) 0.0149(3) 0.0083(2) 0.00014(14) 0.00017(15) 0.00037(14)
Br1 0.0118(5) 0.0169(5) 0.0162(5) -0.0007(4) -0.0010(4) 0.0029(4)
Br2 0.0166(6) 0.0208(6) 0.0171(5) 0.0011(4) -0.0008(4) -0.0055(4)
Br3 0.0219(6) 0.0308(7) 0.0094(5) -0.0017(4) 0.0015(5) 0.0018(4)
Br4 0.0219(6) 0.0162(5) 0.0281(6) -0.0014(4) 0.0031(5) -0.0058(5)
Br5 0.0228(7) 0.0379(8) 0.0101(5) 0.0038(4) 0.0000(5) 0.0011(5)
Br6 0.0224(7) 0.0364(7) 0.0214(6) 0.0024(5) -0.0002(5) 0.0019(5)
Br7 0.0224(7) 0.0386(7) 0.0209(6) 0.0014(5) 0.0013(5) 0.0027(5)
Cl1 0.0242(17) 0.055(2) 0.050(2) -0.0150(16) 0.0127(15) -0.0017(15)
N1 0.043(7) 0.029(5) 0.014(5) -0.002(4) -0.002(5) 0.001(5)
C11 0.027(7) 0.027(6) 0.026(6) -0.005(5) -0.005(6) 0.000(5)
C12 0.024(6) 0.021(6) 0.032(7) -0.003(5) 0.013(6) -0.004(5)
C13 0.039(8) 0.025(6) 0.011(5) -0.004(5) -0.001(5) -0.002(6)
C14 0.030(8) 0.034(7) 0.024(6) 0.006(5) -0.018(6) 0.008(5)
C15 0.034(8) 0.030(7) 0.031(7) -0.002(5) 0.011(7) -0.003(6)
Cl2 0.037(2) 0.083(3) 0.059(2) -0.019(2) -0.0256(18) 0.0096(19)
N2 0.044(7) 0.034(6) 0.015(5) -0.010(4) 0.002(5) 0.002(5)
C21 0.019(7) 0.024(7) 0.037(7) 0.005(5) 0.005(6) 0.006(5)
C22 0.032(7) 0.030(7) 0.022(6) -0.007(5) -0.017(6) 0.007(6)
C23 0.036(7) 0.021(6) 0.017(6) 0.001(5) 0.008(6) 0.014(5)
C24 0.020(6) 0.033(7) 0.028(7) 0.008(5) 0.006(6) 0.008(5)
C25 0.043(9) 0.028(7) 0.032(7) 0.008(5) 0.002(7) -0.002(6)

loop_
_atom_type_symbol
_atom_type_description
_atom_type_scat_dispersion_real
_atom_type_scat_dispersion_imag
_atom_type_scat_source
C C 0.0033 0.0016 'International Tables Vol C Tables 4.2.6.8 and 6.1.1.4'
H H 0.0000 0.0000 'International Tables Vol C Tables 4.2.6.8 and 6.1.1.4'
N N 0.0061 0.0033 'International Tables Vol C Tables 4.2.6.8 and 6.1.1.4'
Cl Cl 0.1484 0.1585 'International Tables Vol C Tables 4.2.6.8 and 6.1.1.4'
Br Br -0.2901 2.4595 'International Tables Vol C Tables 4.2.6.8 and 6.1.1.4'
Bi Bi -4.1077 10.2566 'International Tables Vol C Tables 4.2.6.8 and 6.1.1.4'

loop_
_exptl_crystal_face_index_h
_exptl_crystal_face_index_k
_exptl_crystal_face_index_l
_exptl_crystal_face_perp_dist
-1 11 -5 0.2493
-1 10 -16 0.2536
-28 -1 -1 0.0380
2 0 -40 0.1292
28 1 4 0.0649
-18 0 -31 0.0929
20 0 28 0.0654
-2 0 40 0.1150
6 -9 22 0.1834
13 -8 19 0.1739
-2 -9 -19 0.2760

loop_
_geom_angle_atom_site_label_1
_geom_angle_atom_site_label_2
_geom_angle_atom_site_label_3
_geom_angle
_geom_angle_site_symmetry_3
_geom_angle_publ_flag
Br1 Bi1 Br2 82.43(3) . yes
Br1 Bi1 Br2 164.53(3) 8_665 yes
Br1 Bi1 Br3 89.78(3) . yes
Br1 Bi1 Br5 90.07(3) . yes
Br2 Bi1 Br2 82.125(15) 8_665 yes
Br3 Bi1 Br2 90.14(3) . yes
Br3 Bi1 Br2 90.99(3) 8_665 yes
Br3 Bi1 Br5 178.47(3) . yes
Br4 Bi1 Br1 90.99(3) . yes
Br4 Bi1 Br2 104.46(3) 8_665 yes
Br4 Bi1 Br2 173.41(3) . yes
Br4 Bi1 Br3 89.61(3) . yes
Br4 Bi1 Br5 91.91(3) . yes
Br5 Bi1 Br2 88.34(3) . yes
Br5 Bi1 Br2 88.75(3) 8_665 yes
Bi1 Br2 Bi1 143.98(4) 8_655 yes
C11 N1 H1 117.9 . ?
C15 N1 H1 117.9 . ?
C15 N1 C11 124.2(11) . ?
N1 C11 H11 121.8 . ?
N1 C11 C12 116.3(11) . ?
C12 C11 H11 121.8 . ?
C11 C12 Cl1 116.9(9) . ?
C13 C12 Cl1 122.1(9) . ?
C13 C12 C11 121.0(11) . ?
C12 C13 H13 120.3 . ?
C12 C13 C14 119.5(10) . ?
C14 C13 H13 120.3 . ?
C13 C14 H14 120.9 . ?
C15 C14 C13 118.3(11) . ?
C15 C14 H14 120.9 . ?
N1 C15 C14 120.6(12) . ?
N1 C15 H15 119.7 . ?
C14 C15 H15 119.7 . ?
C21 N2 H2 117.4 . ?
C25 N2 H2 117.4 . ?
C25 N2 C21 125.2(11) . ?
N2 C21 H21 121.1 . ?
N2 C21 C22 117.8(11) . ?
C22 C21 H21 121.1 . ?
C21 C22 Cl2 118.9(10) . ?
C23 C22 Cl2 122.7(9) . ?
C23 C22 C21 118.4(11) . ?
C22 C23 H23 120.2 . ?
C24 C23 C22 119.5(10) . ?
C24 C23 H23 120.2 . ?
C23 C24 H24 119.7 . ?
C23 C24 C25 120.7(11) . ?
C25 C24 H24 119.7 . ?
N2 C25 C24 118.4(13) . ?
N2 C25 H25 120.8 . ?
C24 C25 H25 120.8 . ?

loop_
_geom_bond_atom_site_label_1
_geom_bond_atom_site_label_2
_geom_bond_distance
_geom_bond_site_symmetry_2
_geom_bond_publ_flag
Bi1 Br1 2.7060(11) . yes
Bi1 Br2 3.0502(11) . yes
Bi1 Br2 3.0877(11) 8_665 yes
Bi1 Br3 2.8000(12) . yes
Bi1 Br4 2.6975(11) . yes
Bi1 Br5 2.8729(12) . yes
Br6 Br7 2.3278(18) . yes
Cl1 C12 1.728(11) . ?
N1 H1 0.8800 . ?
N1 C11 1.331(15) . ?
N1 C15 1.309(15) . ?
C11 H11 0.9500 . ?
C11 C12 1.391(16) . ?
C12 C13 1.355(16) . ?
C13 H13 0.9500 . ?
C13 C14 1.379(16) . ?
C14 H14 0.9500 . ?
C14 C15 1.360(16) . ?
C15 H15 0.9500 . ?
Cl2 C22 1.701(11) . ?
N2 H2 0.8800 . ?
N2 C21 1.316(16) . ?
N2 C25 1.314(16) . ?
C21 H21 0.9500 . ?
C21 C22 1.404(16) . ?
C22 C23 1.386(15) . ?
C23 H23 0.9500 . ?
C23 C24 1.358(16) . ?
C24 H24 0.9500 . ?
C24 C25 1.358(16) . ?
C25 H25 0.9500 . ?
